data_2229951
loop_
_publ_author_name
'Tong, Juying'
'Pan, Qinhe'

_publ_section_title
;
 Tris(ethylenediamine)cobalt(III) diformatodioxalatoindate(III)
 dihydrate
;
_journal_coeditor_code CV5068
_journal_issue 5
_journal_name_full 'Acta Crystallographica Section E'
_journal_page_first m579
_journal_page_last m580
_journal_paper_doi 10.1107/S1600536811013109
_journal_volume 67
_journal_year 2011
_chemical_formula_iupac '[Co (C2 H8 N2)3] [In (C H O2)2 (C2 O4)2] , 2H2 O'
_chemical_formula_moiety '[C6 H24 Co N6] 3+, [C6 H2 In O12] 3-, 2(H2 O)'
_chemical_formula_sum 'C12 H30 Co In N6 O14'
_chemical_formula_weight 656.17
_chemical_name_systematic
;
Tris(ethylenediamine)cobalt(III) diformatodioxalatoindate(III) dihydrate
;
_space_group_IT_number 2
_symmetry_cell_setting triclinic
_symmetry_space_group_name_Hall '-P 1'
_symmetry_space_group_name_H-M 'P -1'
_atom_sites_solution_hydrogens geom
_atom_sites_solution_primary direct
_atom_sites_solution_secondary difmap
_audit_creation_method SHELXL-97
_cell_angle_alpha 79.09(3)
_cell_angle_beta 81.45(3)
_cell_angle_gamma 88.43(3)
_cell_formula_units_Z 2
_cell_length_a 8.2048(16)
_cell_length_b 12.016(2)
_cell_length_c 12.052(2)
_cell_measurement_reflns_used 11095
_cell_measurement_temperature 293(2)
_cell_measurement_theta_max 27.47
_cell_measurement_theta_min 3.05
_cell_volume 1153.8(4)
_computing_cell_refinement 'RAPID-AUTO (Rigaku, 1998)'
_computing_data_collection 'RAPID-AUTO (Rigaku, 1998)'
_computing_data_reduction 'CrystalClear (Rigaku/MSC, 2002)'
_computing_molecular_graphics 'SHELXTL (Sheldrick, 2008)'
_computing_publication_material 'SHELXL97 (Sheldrick, 2008)'
_computing_structure_refinement 'SHELXL97 (Sheldrick, 2008)'
_computing_structure_solution 'SHELXS97 (Sheldrick,2008)'
_diffrn_ambient_temperature 293(2)
_diffrn_measured_fraction_theta_full 0.992
_diffrn_measured_fraction_theta_max 0.992
_diffrn_measurement_device_type 'Rigaku R-AXIS RAPID-S'
_diffrn_measurement_method '\w scans'
_diffrn_radiation_monochromator graphite
_diffrn_radiation_source 'fine-focus sealed tube'
_diffrn_radiation_type MoK\a
_diffrn_radiation_wavelength 0.71073
_diffrn_reflns_av_R_equivalents 0.0835
_diffrn_reflns_av_sigmaI/netI 0.1070
_diffrn_reflns_limit_h_max 10
_diffrn_reflns_limit_h_min -10
_diffrn_reflns_limit_k_max 15
_diffrn_reflns_limit_k_min -15
_diffrn_reflns_limit_l_max 15
_diffrn_reflns_limit_l_min -15
_diffrn_reflns_number 12132
_diffrn_reflns_theta_full 27.47
_diffrn_reflns_theta_max 27.47
_diffrn_reflns_theta_min 3.05
_diffrn_standards_decay_% 0
_diffrn_standards_interval_count 0
_diffrn_standards_interval_time 0
_diffrn_standards_number 0
_exptl_absorpt_coefficient_mu 1.798
_exptl_absorpt_correction_T_max 1
_exptl_absorpt_correction_T_min 0.6860
_exptl_absorpt_correction_type multi-scan
_exptl_absorpt_process_details '(CrystalClear; Rigaku/MSC, 2002)'
_exptl_crystal_colour yellow
_exptl_crystal_density_diffrn 1.889
_exptl_crystal_density_method 'not measured'
_exptl_crystal_description block
_exptl_crystal_F_000 664
_exptl_crystal_size_max 0.2
_exptl_crystal_size_mid 0.18
_exptl_crystal_size_min 0.15
_refine_diff_density_max 1.008
_refine_diff_density_min -1.126
_refine_ls_extinction_method none
_refine_ls_goodness_of_fit_ref 1.047
_refine_ls_hydrogen_treatment constr
_refine_ls_matrix_type full
_refine_ls_number_parameters 311
_refine_ls_number_reflns 5263
_refine_ls_number_restraints 0
_refine_ls_restrained_S_all 1.047
_refine_ls_R_factor_all 0.0834
_refine_ls_R_factor_gt 0.0598
_refine_ls_shift/su_max 0.002
_refine_ls_shift/su_mean 0.000
_refine_ls_structure_factor_coef Fsqd
_refine_ls_weighting_details 'calc w=1/[\s^2^(Fo^2^)+(0.0731P)^2^+0.3428P] where P=(Fo^2^+2Fc^2^)/3'
_refine_ls_weighting_scheme calc
_refine_ls_wR_factor_gt 0.1504
_refine_ls_wR_factor_ref 0.1682
_reflns_number_gt 3963
_reflns_number_total 5263
_reflns_threshold_expression >2sigma(I)
_cod_data_source_file cv5068.cif
_cod_data_source_block I
_cod_original_cell_volume 1153.7(4)
_cod_database_code 2229951
_cod_database_fobs_code 2229951

loop_
_symmetry_equiv_pos_as_xyz
'x, y, z'
'-x, -y, -z'

loop_
_atom_site_type_symbol
_atom_site_label
_atom_site_fract_x
_atom_site_fract_y
_atom_site_fract_z
_atom_site_U_iso_or_equiv
_atom_site_adp_type
_atom_site_calc_flag
_atom_site_refinement_flags
_atom_site_occupancy
_atom_site_disorder_assembly
_atom_site_disorder_group
In In1 0.74015(5) 0.84824(3) 0.22384(3) 0.03043(16) Uani d . 1 . .
Co Co1 0.91881(8) 0.71299(6) 0.70020(6) 0.02243(19) Uani d . 1 . .
O O1 0.7451(5) 0.7212(3) 0.3813(3) 0.0322(9) Uani d . 1 . .
O O2 0.7964(6) 0.5351(3) 0.4313(3) 0.0427(11) Uani d . 1 . .
O O3 0.6793(5) 0.6899(3) 0.1777(3) 0.0311(9) Uani d . 1 . .
O O4 0.7309(5) 0.5043(3) 0.2225(3) 0.0332(9) Uani d . 1 . .
O O5 0.4826(5) 0.8852(4) 0.2719(4) 0.0393(10) Uani d . 1 . .
O O6 0.3200(5) 1.0247(4) 0.3203(4) 0.0456(11) Uani d . 1 . .
O O7 0.7497(5) 0.9860(3) 0.3147(4) 0.0343(9) Uani d . 1 . .
O O8 0.5935(5) 1.1319(4) 0.3600(4) 0.0507(12) Uani d . 1 . .
O O9 1.0041(5) 0.8544(4) 0.1954(4) 0.0500(12) Uani d . 1 . .
O O10 1.0526(6) 0.6669(4) 0.2194(4) 0.0539(13) Uani d . 1 . .
O O11 0.7412(7) 0.9122(5) 0.0455(4) 0.0629(15) Uani d . 1 . .
O O12 0.6375(8) 1.0792(5) 0.0718(5) 0.0687(16) Uani d . 1 . .
N N1 0.9683(6) 0.8481(4) 0.7639(4) 0.0351(12) Uani d . 1 . .
H H1A 1.0430 0.8927 0.7141 0.080 Uiso calc . 1 . .
H H1B 0.8760 0.8887 0.7769 0.080 Uiso calc . 1 . .
N N2 0.9620(6) 0.6240(5) 0.8484(4) 0.0360(12) Uani d . 1 . .
H H2A 0.8827 0.5714 0.8749 0.080 Uiso calc . 1 . .
H H2B 1.0592 0.5880 0.8388 0.080 Uiso calc . 1 . .
N N3 0.6829(6) 0.7226(4) 0.7557(4) 0.0343(11) Uani d . 1 . .
H H3A 0.6647 0.7027 0.8324 0.080 Uiso calc . 1 . .
H H3B 0.6474 0.7941 0.7362 0.080 Uiso calc . 1 . .
N N4 0.8610(6) 0.5716(4) 0.6530(4) 0.0336(11) Uani d . 1 . .
H H4A 0.8704 0.5827 0.5764 0.080 Uiso calc . 1 . .
H H4B 0.9314 0.5162 0.6759 0.080 Uiso calc . 1 . .
N N5 1.1499(6) 0.7020(4) 0.6257(4) 0.0307(11) Uani d . 1 . .
H H5A 1.2164 0.7433 0.6552 0.080 Uiso calc . 1 . .
H H5B 1.1837 0.6294 0.6383 0.080 Uiso calc . 1 . .
N N6 0.8846(6) 0.8113(4) 0.5550(4) 0.0342(11) Uani d . 1 . .
H H6A 0.8290 0.7732 0.5151 0.080 Uiso calc . 1 . .
H H6B 0.8245 0.8722 0.5692 0.080 Uiso calc . 1 . .
C C1 1.0354(12) 0.8056(8) 0.8742(6) 0.072(3) Uani d . 1 . .
H H1C 1.1543 0.7986 0.8582 0.080 Uiso calc . 1 . .
H H1D 1.0109 0.8604 0.9241 0.080 Uiso calc . 1 . .
C C2 0.9658(11) 0.6976(7) 0.9314(7) 0.067(2) Uani d . 1 . .
H H2C 0.8548 0.7081 0.9688 0.080 Uiso calc . 1 . .
H H2D 1.0315 0.6629 0.9893 0.080 Uiso calc . 1 . .
C C3 0.5917(7) 0.6445(6) 0.7038(6) 0.0427(16) Uani d . 1 . .
H H3C 0.5784 0.6795 0.6262 0.080 Uiso calc . 1 . .
H H3D 0.4832 0.6283 0.7477 0.080 Uiso calc . 1 . .
C C4 0.6898(7) 0.5366(5) 0.7039(5) 0.0371(14) Uani d . 1 . .
H H4C 0.6872 0.4946 0.7813 0.080 Uiso calc . 1 . .
H H4D 0.6452 0.4892 0.6590 0.080 Uiso calc . 1 . .
C C5 1.1587(7) 0.7451(5) 0.5007(5) 0.0359(14) Uani d . 1 . .
H H5C 1.1213 0.6875 0.4637 0.080 Uiso calc . 1 . .
H H5D 1.2711 0.7656 0.4667 0.080 Uiso calc . 1 . .
C C6 1.0470(8) 0.8487(5) 0.4871(5) 0.0369(14) Uani d . 1 . .
H H6C 1.0917 0.9098 0.5157 0.080 Uiso calc . 1 . .
H H6D 1.0360 0.8749 0.4074 0.080 Uiso calc . 1 . .
C C7 0.7596(7) 0.6186(5) 0.3633(5) 0.0296(12) Uani d . 1 . .
C C8 0.7208(6) 0.6011(4) 0.2445(4) 0.0235(11) Uani d . 1 . .
C C9 0.4559(7) 0.9783(5) 0.3048(5) 0.0351(14) Uani d . 1 . .
C C10 0.6120(7) 1.0395(5) 0.3296(5) 0.0351(14) Uani d . 1 . .
C C11 1.0973(8) 0.7662(7) 0.2032(6) 0.0447(16) Uani d . 1 . .
H H11A 1.2100 0.7789 0.1957 0.080 Uiso calc . 1 . .
C C12 0.6927(10) 1.0096(7) 0.0090(7) 0.057(2) Uani d . 1 . .
H H12A 0.6974 1.0326 -0.0696 0.080 Uiso calc . 1 . .
O O2W 0.5103(6) 0.2921(4) 0.0086(4) 0.0538(15) Uani d . 1 . .
H H2WA 0.482 0.2861 -0.028 0.080 Uiso calc . 1 . .
H H2WB 0.531 0.251 0.030 0.080 Uiso calc . 1 . .
O O1W 0.7148(6) 0.4807(5) -0.0054(4) 0.0612(16) Uani d . 1 . .
H H1WA 0.668 0.422 -0.0017 0.080 Uiso calc . 1 . .
H H1WB 0.6890 0.4882 0.060 0.080 Uiso calc . 1 . .

loop_
_atom_site_aniso_label
_atom_site_aniso_U_11
_atom_site_aniso_U_22
_atom_site_aniso_U_33
_atom_site_aniso_U_12
_atom_site_aniso_U_13
_atom_site_aniso_U_23
In1 0.0318(3) 0.0236(3) 0.0380(3) 0.00444(17) -0.01046(18) -0.00754(18)
Co1 0.0216(4) 0.0219(4) 0.0252(4) 0.0017(3) -0.0058(3) -0.0063(3)
O1 0.042(2) 0.025(2) 0.031(2) 0.0068(18) -0.0109(18) -0.0073(17)
O2 0.068(3) 0.030(2) 0.031(2) 0.011(2) -0.019(2) 0.0007(18)
O3 0.043(2) 0.022(2) 0.032(2) 0.0033(18) -0.0167(18) -0.0064(17)
O4 0.043(2) 0.021(2) 0.037(2) -0.0027(18) -0.0084(18) -0.0067(17)
O5 0.027(2) 0.030(2) 0.066(3) 0.0050(18) -0.013(2) -0.020(2)
O6 0.030(2) 0.035(2) 0.075(3) 0.0086(19) -0.007(2) -0.019(2)
O7 0.028(2) 0.025(2) 0.052(3) 0.0011(17) -0.0104(18) -0.0103(19)
O8 0.045(3) 0.038(3) 0.082(4) 0.006(2) -0.019(2) -0.037(3)
O9 0.029(2) 0.051(3) 0.065(3) 0.003(2) -0.001(2) -0.002(2)
O10 0.044(3) 0.050(3) 0.064(3) 0.008(2) -0.001(2) -0.008(3)
O11 0.080(4) 0.052(3) 0.049(3) 0.007(3) -0.019(3) 0.015(3)
O12 0.094(4) 0.049(3) 0.066(4) -0.001(3) -0.037(3) 0.002(3)
N1 0.029(3) 0.037(3) 0.044(3) 0.000(2) -0.006(2) -0.019(2)
N2 0.036(3) 0.043(3) 0.031(3) 0.003(2) -0.009(2) -0.009(2)
N3 0.032(3) 0.033(3) 0.041(3) 0.001(2) -0.007(2) -0.012(2)
N4 0.034(3) 0.032(3) 0.037(3) 0.002(2) -0.008(2) -0.008(2)
N5 0.028(2) 0.026(3) 0.037(3) 0.003(2) -0.004(2) -0.007(2)
N6 0.039(3) 0.024(3) 0.040(3) 0.003(2) -0.013(2) -0.004(2)
C1 0.111(7) 0.073(6) 0.038(4) -0.031(5) -0.019(4) -0.012(4)
C2 0.097(7) 0.065(5) 0.050(5) 0.013(5) -0.037(4) -0.024(4)
C3 0.029(3) 0.051(4) 0.053(4) -0.009(3) -0.010(3) -0.017(3)
C4 0.034(3) 0.034(3) 0.042(4) -0.007(3) -0.002(3) -0.006(3)
C5 0.039(3) 0.034(3) 0.033(3) -0.001(3) -0.002(3) -0.002(3)
C6 0.045(4) 0.032(3) 0.031(3) -0.006(3) -0.003(3) -0.001(3)
C7 0.033(3) 0.025(3) 0.032(3) 0.005(2) -0.007(2) -0.008(2)
C8 0.026(3) 0.023(3) 0.022(3) -0.001(2) -0.006(2) -0.005(2)
C9 0.030(3) 0.030(3) 0.048(4) 0.002(3) -0.008(3) -0.013(3)
C10 0.030(3) 0.028(3) 0.048(4) -0.001(3) -0.012(3) -0.005(3)
C11 0.027(3) 0.056(5) 0.046(4) 0.007(3) -0.003(3) 0.001(3)
C12 0.057(5) 0.060(5) 0.046(4) -0.008(4) -0.015(4) 0.012(4)
O2W 0.076(4) 0.049(3) 0.046(3) 0.009(3) -0.028(2) -0.018(2)
O1W 0.066(3) 0.078(4) 0.038(3) -0.022(3) 0.005(2) -0.013(3)

loop_
_atom_type_symbol
_atom_type_description
_atom_type_scat_dispersion_real
_atom_type_scat_dispersion_imag
_atom_type_scat_source
C C 0.0033 0.0016 'International Tables Vol C Tables 4.2.6.8 and 6.1.1.4'
H H 0.0000 0.0000 'International Tables Vol C Tables 4.2.6.8 and 6.1.1.4'
N N 0.0061 0.0033 'International Tables Vol C Tables 4.2.6.8 and 6.1.1.4'
O O 0.0106 0.0060 'International Tables Vol C Tables 4.2.6.8 and 6.1.1.4'
Co Co 0.3494 0.9721 'International Tables Vol C Tables 4.2.6.8 and 6.1.1.4'
In In -0.7276 1.3100 'International Tables Vol C Tables 4.2.6.8 and 6.1.1.4'

loop_
_geom_angle_atom_site_label_1
_geom_angle_atom_site_label_2
_geom_angle_atom_site_label_3
_geom_angle_site_symmetry_1
_geom_angle_site_symmetry_3
_geom_angle
_geom_angle_publ_flag
O11 In1 O9 . . 88.9(2) ?
O11 In1 O7 . . 110.48(19) ?
O9 In1 O7 . . 86.65(17) ?
O11 In1 O5 . . 94.8(2) ?
O9 In1 O5 . . 163.60(18) ?
O7 In1 O5 . . 77.07(15) ?
O11 In1 O3 . . 82.94(18) ?
O9 In1 O3 . . 104.71(18) ?
O7 In1 O3 . . 162.86(16) ?
O5 In1 O3 . . 91.61(16) ?
O11 In1 O1 . . 157.73(19) ?
O9 In1 O1 . . 90.38(17) ?
O7 In1 O1 . . 91.69(15) ?
O5 In1 O1 . . 92.12(16) ?
O3 In1 O1 . . 75.71(14) ?
N3 Co1 N6 . . 89.5(2) ?
N3 Co1 N2 . . 91.9(2) ?
N6 Co1 N2 . . 175.7(2) ?
N3 Co1 N4 . . 85.3(2) ?
N6 Co1 N4 . . 94.4(2) ?
N2 Co1 N4 . . 89.8(2) ?
N3 Co1 N5 . . 173.0(2) ?
N6 Co1 N5 . . 85.1(2) ?
N2 Co1 N5 . . 93.7(2) ?
N4 Co1 N5 . . 90.6(2) ?
N3 Co1 N1 . . 91.9(2) ?
N6 Co1 N1 . . 90.6(2) ?
N2 Co1 N1 . . 85.3(2) ?
N4 Co1 N1 . . 174.2(2) ?
N5 Co1 N1 . . 92.7(2) ?
C7 O1 In1 . . 113.2(3) ?
C8 O3 In1 . . 114.3(3) ?
C9 O5 In1 . . 114.6(4) ?
C10 O7 In1 . . 113.9(4) ?
C11 O9 In1 . . 124.1(5) ?
C12 O11 In1 . . 122.2(5) ?
C1 N1 Co1 . . 107.6(4) ?
C1 N1 H1A . . 110.2 ?
Co1 N1 H1A . . 110.2 ?
C1 N1 H1B . . 110.2 ?
Co1 N1 H1B . . 110.2 ?
H1A N1 H1B . . 108.5 ?
C2 N2 Co1 . . 110.7(4) ?
C2 N2 H2A . . 109.5 ?
Co1 N2 H2A . . 109.5 ?
C2 N2 H2B . . 109.5 ?
Co1 N2 H2B . . 109.5 ?
H2A N2 H2B . . 108.1 ?
C3 N3 Co1 . . 108.8(4) ?
C3 N3 H3A . . 109.9 ?
Co1 N3 H3A . . 109.9 ?
C3 N3 H3B . . 109.9 ?
Co1 N3 H3B . . 109.9 ?
H3A N3 H3B . . 108.3 ?
C4 N4 Co1 . . 110.4(4) ?
C4 N4 H4A . . 109.6 ?
Co1 N4 H4A . . 109.6 ?
C4 N4 H4B . . 109.6 ?
Co1 N4 H4B . . 109.6 ?
H4A N4 H4B . . 108.1 ?
C5 N5 Co1 . . 109.0(4) ?
C5 N5 H5A . . 109.9 ?
Co1 N5 H5A . . 109.9 ?
C5 N5 H5B . . 109.9 ?
Co1 N5 H5B . . 109.9 ?
H5A N5 H5B . . 108.3 ?
C6 N6 Co1 . . 109.6(4) ?
C6 N6 H6A . . 109.8 ?
Co1 N6 H6A . . 109.8 ?
C6 N6 H6B . . 109.8 ?
Co1 N6 H6B . . 109.8 ?
H6A N6 H6B . . 108.2 ?
C2 C1 N1 . . 111.7(6) ?
C2 C1 H1C . . 109.3 ?
N1 C1 H1C . . 109.3 ?
C2 C1 H1D . . 109.3 ?
N1 C1 H1D . . 109.3 ?
H1C C1 H1D . . 107.9 ?
C1 C2 N2 . . 109.6(6) ?
C1 C2 H2C . . 109.8 ?
N2 C2 H2C . . 109.8 ?
C1 C2 H2D . . 109.8 ?
N2 C2 H2D . . 109.8 ?
H2C C2 H2D . . 108.2 ?
N3 C3 C4 . . 108.0(5) ?
N3 C3 H3C . . 110.1 ?
C4 C3 H3C . . 110.1 ?
N3 C3 H3D . . 110.1 ?
C4 C3 H3D . . 110.1 ?
H3C C3 H3D . . 108.4 ?
N4 C4 C3 . . 106.1(5) ?
N4 C4 H4C . . 110.5 ?
C3 C4 H4C . . 110.5 ?
N4 C4 H4D . . 110.5 ?
C3 C4 H4D . . 110.5 ?
H4C C4 H4D . . 108.7 ?
N5 C5 C6 . . 106.6(5) ?
N5 C5 H5C . . 110.4 ?
C6 C5 H5C . . 110.4 ?
N5 C5 H5D . . 110.4 ?
C6 C5 H5D . . 110.4 ?
H5C C5 H5D . . 108.6 ?
N6 C6 C5 . . 105.9(5) ?
N6 C6 H6C . . 110.6 ?
C5 C6 H6C . . 110.6 ?
N6 C6 H6D . . 110.6 ?
C5 C6 H6D . . 110.6 ?
H6C C6 H6D . . 108.7 ?
O2 C7 O1 . . 126.1(5) ?
O2 C7 C8 . . 118.4(5) ?
O1 C7 C8 . . 115.5(5) ?
O4 C8 O3 . . 125.3(5) ?
O4 C8 C7 . . 118.6(5) ?
O3 C8 C7 . . 116.1(4) ?
O6 C9 O5 . . 125.9(6) ?
O6 C9 C10 . . 118.0(5) ?
O5 C9 C10 . . 116.1(5) ?
O8 C10 O7 . . 125.8(5) ?
O8 C10 C9 . . 118.9(5) ?
O7 C10 C9 . . 115.3(5) ?
O10 C11 O9 . . 126.7(6) ?
O10 C11 H11A . . 116.7 ?
O9 C11 H11A . . 116.7 ?
O11 C12 O12 . . 124.2(7) ?
O11 C12 H12A . . 117.9 ?
O12 C12 H12A . . 117.9 ?
H2WA O2W H2WB . . 109.4 ?
H1WA O1W H1WB . . 98.5 ?

loop_
_geom_bond_atom_site_label_1
_geom_bond_atom_site_label_2
_geom_bond_site_symmetry_2
_geom_bond_distance
_geom_bond_publ_flag
In1 O11 . 2.140(5) ?
In1 O9 . 2.143(4) ?
In1 O7 . 2.160(4) ?
In1 O5 . 2.164(4) ?
In1 O3 . 2.171(4) ?
In1 O1 . 2.203(4) ?
Co1 N3 . 1.960(5) ?
Co1 N6 . 1.970(5) ?
Co1 N2 . 1.976(5) ?
Co1 N4 . 1.981(5) ?
Co1 N5 . 1.986(5) ?
Co1 N1 . 1.997(5) ?
O1 C7 . 1.292(7) ?
O2 C7 . 1.230(7) ?
O3 C8 . 1.280(6) ?
O4 C8 . 1.239(6) ?
O5 C9 . 1.259(7) ?
O6 C9 . 1.238(7) ?
O7 C10 . 1.290(7) ?
O8 C10 . 1.232(7) ?
O9 C11 . 1.286(8) ?
O10 C11 . 1.229(8) ?
O11 C12 . 1.247(9) ?
O12 C12 . 1.262(10) ?
N1 C1 . 1.509(9) ?
N1 H1A . 0.9000 ?
N1 H1B . 0.9000 ?
N2 C2 . 1.459(9) ?
N2 H2A . 0.9000 ?
N2 H2B . 0.9000 ?
N3 C3 . 1.493(8) ?
N3 H3A . 0.9000 ?
N3 H3B . 0.9000 ?
N4 C4 . 1.485(7) ?
N4 H4A . 0.9000 ?
N4 H4B . 0.9000 ?
N5 C5 . 1.489(8) ?
N5 H5A . 0.9000 ?
N5 H5B . 0.9000 ?
N6 C6 . 1.489(8) ?
N6 H6A . 0.9000 ?
N6 H6B . 0.9000 ?
C1 C2 . 1.439(11) ?
C1 H1C . 0.9700 ?
C1 H1D . 0.9700 ?
C2 H2C . 0.9700 ?
C2 H2D . 0.9700 ?
C3 C4 . 1.507(9) ?
C3 H3C . 0.9700 ?
C3 H3D . 0.9700 ?
C4 H4C . 0.9700 ?
C4 H4D . 0.9700 ?
C5 C6 . 1.524(8) ?
C5 H5C . 0.9700 ?
C5 H5D . 0.9700 ?
C6 H6C . 0.9700 ?
C6 H6D . 0.9700 ?
C7 C8 . 1.565(7) ?
C9 C10 . 1.587(8) ?
C11 H11A . 0.9300 ?
C12 H12A . 0.9300 ?
O2W H2WA . 0.5459 ?
O2W H2WB . 0.5460 ?
O1W H1WA . 0.8043 ?
O1W H1WB . 0.8031 ?

loop_
_geom_hbond_atom_site_label_D
_geom_hbond_atom_site_label_H
_geom_hbond_atom_site_label_A
_geom_hbond_site_symmetry_A
_geom_hbond_distance_DH
_geom_hbond_distance_HA
_geom_hbond_distance_DA
_geom_hbond_angle_DHA
N1 H1A O7 2_776 0.90 2.22 3.019(7) 148
N1 H1B O6 2_676 0.90 2.25 2.981(7) 139
N2 H2A O1W 1_556 0.90 2.02 2.857(7) 155
N2 H2B O4 2_766 0.90 2.14 3.017(6) 166
N3 H3A O2W 2_666 0.90 2.23 3.017(7) 146
N3 H3B O6 2_676 0.90 2.17 3.002(7) 154
N3 H3B O8 2_676 0.90 2.50 3.153(7) 130
N4 H4A O2 . 0.90 2.11 2.915(6) 148
N4 H4B O10 2_766 0.90 2.33 3.102(7) 144
N4 H4B O2 2_766 0.90 2.53 3.166(7) 128
N5 H5A O8 2_776 0.90 2.16 2.986(6) 153
N5 H5B O4 2_766 0.90 2.27 3.022(6) 141
N5 H5B O2 2_766 0.90 2.28 3.060(6) 145
N6 H6A O1 . 0.90 2.05 2.917(7) 161
N6 H6B O6 2_676 0.90 2.19 3.024(7) 154
O2W H2WA O3 2_665 0.55 2.36 2.889(6) 163
O2W H2WB O12 1_545 0.55 2.22 2.751(7) 166
O1W H1WA O2W . 0.80 2.03 2.821(7) 169
O1W H1WB O4 . 0.80 2.09 2.836(6) 156
